data_2015499
loop_
_publ_author_name
'Zora, Metin'
'A\,c\?ikg\"oz, Canet'
'Tumay, T\"ulay Asl\?i'
'Odaba\,so\(glu, Mustafa'
'B\"uy\"ukg\"ung\"or, Orhan'

_publ_section_title
;
 Propynylferrocene and (phenylethynyl)ferrocene
;
_journal_coeditor_code HJ3011
_journal_issue 8
_journal_name_full 'Acta Crystallographica Section C'
_journal_page_first m327
_journal_page_last m330
_journal_paper_doi 10.1107/S0108270106022438
_journal_volume 62
_journal_year 2006
_chemical_formula_iupac '[Fe (C5 H5) (C8 H7)]'
_chemical_formula_moiety 'C13 H12 Fe'
_chemical_formula_sum 'C13 H12 Fe'
_chemical_formula_weight 224.08
_chemical_name_systematic
;
Propynylferrocene
;
_space_group_IT_number 2
_symmetry_cell_setting triclinic
_symmetry_space_group_name_Hall '-P 1'
_symmetry_space_group_name_H-M 'P -1'
_atom_sites_solution_hydrogens geom
_atom_sites_solution_primary direct
_atom_sites_solution_secondary difmap
_audit_creation_method SHELXL-97
_cell_angle_alpha 76.431(5)
_cell_angle_beta 86.740(6)
_cell_angle_gamma 70.527(5)
_cell_formula_units_Z 4
_cell_length_a 9.8232(7)
_cell_length_b 10.3192(7)
_cell_length_c 11.1465(8)
_cell_measurement_reflns_used 24535
_cell_measurement_temperature 296(2)
_cell_measurement_theta_max 27.96
_cell_measurement_theta_min 2.15
_cell_volume 1035.25(13)
_computing_cell_refinement X-AREA
_computing_data_collection 'X-AREA (Stoe & Cie, 2002)'
_computing_data_reduction 'X-RED32 (Stoe & Cie, 2002)'
_computing_molecular_graphics 'Ortep-3 for Windows (Farrugia, 1997)'
_computing_publication_material 'WinGX (Farrugia, 1999)'
_computing_structure_refinement 'SHELXL97 (Sheldrick, 1997)'
_computing_structure_solution 'SHELXS97 (Sheldrick, 1997)'
_diffrn_ambient_temperature 296(2)
_diffrn_detector_area_resol_mean 6.67
_diffrn_measured_fraction_theta_full 0.999
_diffrn_measured_fraction_theta_max 0.999
_diffrn_measurement_device_type 'Stoe IPDS 2'
_diffrn_measurement_method 'rotation w scan '
_diffrn_radiation_monochromator graphite
_diffrn_radiation_source 'fine-focus sealed tube'
_diffrn_radiation_type MoK\a
_diffrn_radiation_wavelength 0.71073
_diffrn_reflns_av_R_equivalents 0.0460
_diffrn_reflns_av_sigmaI/netI 0.0295
_diffrn_reflns_limit_h_max 12
_diffrn_reflns_limit_h_min -12
_diffrn_reflns_limit_k_max 12
_diffrn_reflns_limit_k_min -12
_diffrn_reflns_limit_l_max 13
_diffrn_reflns_limit_l_min -13
_diffrn_reflns_number 15013
_diffrn_reflns_theta_full 26.00
_diffrn_reflns_theta_max 26.00
_diffrn_reflns_theta_min 2.15
_diffrn_standards_decay_% <2
_diffrn_standards_number 0
_exptl_absorpt_coefficient_mu 1.409
_exptl_absorpt_correction_T_max 0.6700
_exptl_absorpt_correction_T_min 0.5578
_exptl_absorpt_correction_type integration
_exptl_absorpt_process_details '(X-RED32; Stoe & Cie, 2002)'
_exptl_crystal_colour red
_exptl_crystal_density_diffrn 1.437
_exptl_crystal_density_method 'not measured'
_exptl_crystal_description prism
_exptl_crystal_F_000 464
_exptl_crystal_size_max 0.60
_exptl_crystal_size_mid 0.49
_exptl_crystal_size_min 0.40
_refine_diff_density_max 0.291
_refine_diff_density_min -0.269
_refine_ls_extinction_method none
_refine_ls_goodness_of_fit_ref 1.013
_refine_ls_hydrogen_treatment constr
_refine_ls_matrix_type full
_refine_ls_number_parameters 255
_refine_ls_number_reflns 4072
_refine_ls_number_restraints 0
_refine_ls_restrained_S_all 1.013
_refine_ls_R_factor_all 0.0308
_refine_ls_R_factor_gt 0.0267
_refine_ls_shift/su_max 0.001
_refine_ls_shift/su_mean 0.001
_refine_ls_structure_factor_coef Fsqd
_refine_ls_weighting_details 'calc w=1/[\s^2^(Fo^2^)+(0.0394P)^2^+0.2017P] where P=(Fo^2^+2Fc^2^)/3'
_refine_ls_weighting_scheme calc
_refine_ls_wR_factor_gt 0.0718
_refine_ls_wR_factor_ref 0.0739
_reflns_number_gt 3613
_reflns_number_total 4072
_reflns_threshold_expression I>2\s(I)
_cod_data_source_file hj3011.cif
_cod_data_source_block I
_cod_database_code 2015499
_cod_database_fobs_code 2015499

loop_
_symmetry_equiv_pos_as_xyz
'x, y, z'
'-x, -y, -z'

loop_
_atom_site_type_symbol
_atom_site_label
_atom_site_fract_x
_atom_site_fract_y
_atom_site_fract_z
_atom_site_U_iso_or_equiv
_atom_site_adp_type
_atom_site_calc_flag
_atom_site_refinement_flags
_atom_site_occupancy
C C1 0.2566(2) 0.93568(18) 0.45313(16) 0.0476(4) Uani d . 1
C C2 0.1379(2) 0.93999(18) 0.38245(16) 0.0503(4) Uani d . 1
H H2 0.0418 0.9937 0.3885 0.060 Uiso calc R 1
C C3 0.1923(3) 0.8481(2) 0.30142(17) 0.0611(5) Uani d . 1
H H3 0.1380 0.8314 0.2447 0.073 Uiso calc R 1
C C4 0.3425(3) 0.7867(2) 0.32163(19) 0.0658(6) Uani d . 1
H H4 0.4045 0.7224 0.2803 0.079 Uiso calc R 1
C C5 0.3832(2) 0.8390(2) 0.41532(19) 0.0590(5) Uani d . 1
H H5 0.4764 0.8147 0.4467 0.071 Uiso calc R 1
C C6 0.2237(3) 0.6602(2) 0.66397(18) 0.0639(5) Uani d . 1
H H6 0.2322 0.7027 0.7268 0.077 Uiso calc R 1
C C7 0.0953(3) 0.6810(2) 0.6018(2) 0.0740(7) Uani d . 1
H H7 0.0037 0.7395 0.6159 0.089 Uiso calc R 1
C C8 0.1309(3) 0.5963(3) 0.5134(2) 0.0733(7) Uani d . 1
H H8 0.0667 0.5891 0.4592 0.088 Uiso calc R 1
C C9 0.2794(3) 0.5260(2) 0.5227(2) 0.0658(6) Uani d . 1
H H9 0.3318 0.4638 0.4752 0.079 Uiso calc R 1
C C10 0.3360(2) 0.5650(2) 0.61544(19) 0.0609(5) Uani d . 1
H H10 0.4326 0.5327 0.6406 0.073 Uiso calc R 1
C C11 0.2501(2) 1.01640(19) 0.54273(17) 0.0498(4) Uani d . 1
C C12 0.2432(2) 1.0898(2) 0.61160(18) 0.0556(4) Uani d . 1
C C13 0.2336(3) 1.1830(3) 0.6949(2) 0.0769(7) Uani d . 1
H H13A 0.2280 1.2752 0.6474 0.115 Uiso calc R 1
H H13B 0.3177 1.1453 0.7483 0.115 Uiso calc R 1
H H13C 0.1488 1.1895 0.7436 0.115 Uiso calc R 1
C C21 0.7106(2) 0.4911(2) 0.85223(16) 0.0502(4) Uani d . 1
C C22 0.5681(2) 0.5899(2) 0.83404(18) 0.0588(5) Uani d . 1
H H22 0.4865 0.5785 0.8756 0.071 Uiso calc R 1
C C23 0.5726(3) 0.7085(2) 0.74149(19) 0.0651(5) Uani d . 1
H H23 0.4941 0.7886 0.7114 0.078 Uiso calc R 1
C C24 0.7158(3) 0.6847(2) 0.70271(18) 0.0642(5) Uani d . 1
H H24 0.7481 0.7461 0.6423 0.077 Uiso calc R 1
C C25 0.8024(2) 0.5514(2) 0.77125(17) 0.0562(4) Uani d . 1
H H25 0.9015 0.5103 0.7647 0.067 Uiso calc R 1
C C26 0.7595(5) 0.6483(3) 1.0655(2) 0.0932(10) Uani d . 1
H H26 0.7814 0.5630 1.1238 0.112 Uiso calc R 1
C C27 0.6225(4) 0.7494(6) 1.0382(4) 0.1195(15) Uani d . 1
H H27 0.5362 0.7445 1.0746 0.143 Uiso calc R 1
C C28 0.6410(5) 0.8591(4) 0.9454(4) 0.1181(14) Uani d . 1
H H28 0.5681 0.9412 0.9086 0.142 Uiso calc R 1
C C29 0.7816(5) 0.8263(3) 0.9181(3) 0.1031(11) Uani d . 1
H H29 0.8219 0.8820 0.8591 0.124 Uiso calc R 1
C C30 0.8558(3) 0.6978(3) 0.9909(3) 0.0853(8) Uani d . 1
H H30 0.9548 0.6517 0.9899 0.102 Uiso calc R 1
C C31 0.7531(2) 0.3561(2) 0.93613(17) 0.0545(4) Uani d . 1
C C32 0.7847(3) 0.2429(2) 1.00351(19) 0.0612(5) Uani d . 1
C C33 0.8221(4) 0.1022(3) 1.0853(3) 0.0920(9) Uani d . 1
H H33A 0.7515 0.1016 1.1484 0.138 Uiso calc R 1
H H33B 0.9156 0.0779 1.1228 0.138 Uiso calc R 1
H H33C 0.8239 0.0346 1.0385 0.138 Uiso calc R 1
Fe Fe1 0.23771(3) 0.73888(2) 0.48018(2) 0.04332(9) Uani d . 1
Fe Fe2 0.70385(3) 0.67878(3) 0.88701(2) 0.04716(9) Uani d . 1

loop_
_atom_site_aniso_label
_atom_site_aniso_U_11
_atom_site_aniso_U_22
_atom_site_aniso_U_33
_atom_site_aniso_U_12
_atom_site_aniso_U_13
_atom_site_aniso_U_23
C1 0.0563(10) 0.0372(8) 0.0466(9) -0.0176(7) 0.0040(7) -0.0019(7)
C2 0.0611(11) 0.0397(9) 0.0442(9) -0.0124(8) -0.0031(8) -0.0035(7)
C3 0.0912(15) 0.0480(10) 0.0406(9) -0.0209(10) -0.0023(9) -0.0058(8)
C4 0.0839(15) 0.0520(11) 0.0554(11) -0.0177(10) 0.0240(10) -0.0129(9)
C5 0.0542(11) 0.0560(11) 0.0632(11) -0.0208(9) 0.0125(9) -0.0057(9)
C6 0.0964(17) 0.0519(11) 0.0453(10) -0.0308(11) 0.0096(10) -0.0071(8)
C7 0.0593(13) 0.0536(12) 0.0943(16) -0.0171(10) 0.0227(12) 0.0037(11)
C8 0.0866(16) 0.0634(13) 0.0790(15) -0.0468(13) -0.0174(12) 0.0035(11)
C9 0.0915(16) 0.0369(10) 0.0680(12) -0.0209(10) 0.0040(11) -0.0113(9)
C10 0.0644(12) 0.0469(10) 0.0612(11) -0.0146(9) -0.0094(9) 0.0041(9)
C11 0.0581(10) 0.0405(9) 0.0499(9) -0.0205(8) -0.0036(8) -0.0010(8)
C12 0.0699(12) 0.0463(10) 0.0526(10) -0.0260(9) -0.0047(9) -0.0038(8)
C13 0.117(2) 0.0633(14) 0.0656(13) -0.0473(14) 0.0018(13) -0.0185(11)
C21 0.0632(11) 0.0523(10) 0.0426(8) -0.0264(9) -0.0019(8) -0.0140(7)
C22 0.0574(11) 0.0700(13) 0.0551(10) -0.0290(10) -0.0080(8) -0.0121(9)
C23 0.0715(13) 0.0651(13) 0.0535(10) -0.0185(10) -0.0208(10) -0.0043(9)
C24 0.0882(15) 0.0653(13) 0.0417(9) -0.0333(12) -0.0005(9) -0.0054(9)
C25 0.0661(12) 0.0607(11) 0.0456(9) -0.0242(10) 0.0074(8) -0.0159(8)
C26 0.175(3) 0.0758(17) 0.0476(12) -0.066(2) -0.0266(16) -0.0074(11)
C27 0.108(2) 0.206(5) 0.103(2) -0.082(3) 0.043(2) -0.111(3)
C28 0.147(3) 0.074(2) 0.118(3) 0.012(2) -0.040(3) -0.055(2)
C29 0.183(4) 0.0781(19) 0.0777(17) -0.081(2) -0.010(2) -0.0140(15)
C30 0.0820(17) 0.097(2) 0.0942(18) -0.0349(15) -0.0184(14) -0.0419(16)
C31 0.0688(12) 0.0529(11) 0.0506(10) -0.0280(9) 0.0002(8) -0.0168(9)
C32 0.0806(14) 0.0530(12) 0.0559(11) -0.0279(10) 0.0031(10) -0.0150(9)
C33 0.138(3) 0.0545(14) 0.0784(16) -0.0329(15) 0.0030(16) -0.0032(12)
Fe1 0.04950(15) 0.03504(13) 0.04301(14) -0.01267(11) 0.00112(10) -0.00623(10)
Fe2 0.05592(16) 0.04383(15) 0.04323(14) -0.01826(12) -0.00377(11) -0.00899(11)

loop_
_atom_type_symbol
_atom_type_description
_atom_type_scat_dispersion_real
_atom_type_scat_dispersion_imag
_atom_type_scat_source
C C 0.0033 0.0016 'International Tables Vol C Tables 4.2.6.8 and 6.1.1.4'
H H 0.0000 0.0000 'International Tables Vol C Tables 4.2.6.8 and 6.1.1.4'
Fe Fe 0.3463 0.8444 'International Tables Vol C Tables 4.2.6.8 and 6.1.1.4'

loop_
_geom_angle_atom_site_label_1
_geom_angle_atom_site_label_2
_geom_angle_atom_site_label_3
_geom_angle
_geom_angle_publ_flag
C5 C1 C2 107.29(17) y
C5 C1 C11 126.39(18) ?
C2 C1 C11 126.30(17) y
C5 C1 Fe1 69.09(11) ?
C2 C1 Fe1 69.15(10) ?
C11 C1 Fe1 128.26(12) ?
C3 C2 C1 108.01(18) ?
C3 C2 Fe1 69.60(10) ?
C1 C2 Fe1 70.03(10) ?
C3 C2 H2 126.0 ?
C1 C2 H2 126.0 ?
Fe1 C2 H2 126.0 ?
C4 C3 C2 108.17(19) ?
C4 C3 Fe1 69.77(11) ?
C2 C3 Fe1 69.72(10) ?
C4 C3 H3 125.9 ?
C2 C3 H3 125.9 ?
Fe1 C3 H3 126.2 ?
C3 C4 C5 108.49(18) ?
C3 C4 Fe1 69.85(12) ?
C5 C4 Fe1 69.72(11) ?
C3 C4 H4 125.8 ?
C5 C4 H4 125.8 ?
Fe1 C4 H4 126.3 ?
C4 C5 C1 108.03(19) ?
C4 C5 Fe1 69.66(12) ?
C1 C5 Fe1 70.12(10) ?
C4 C5 H5 126.0 ?
C1 C5 H5 126.0 ?
Fe1 C5 H5 125.8 ?
C10 C6 C7 108.2(2) ?
C10 C6 Fe1 70.32(11) ?
C7 C6 Fe1 69.59(12) ?
C10 C6 H6 125.9 ?
C7 C6 H6 125.9 ?
Fe1 C6 H6 125.8 ?
C6 C7 C8 107.4(2) ?
C6 C7 Fe1 70.04(12) ?
C8 C7 Fe1 69.68(13) ?
C6 C7 H7 126.3 ?
C8 C7 H7 126.3 ?
Fe1 C7 H7 125.6 ?
C9 C8 C7 107.7(2) ?
C9 C8 Fe1 70.18(12) ?
C7 C8 Fe1 69.36(12) ?
C9 C8 H8 126.2 ?
C7 C8 H8 126.2 ?
Fe1 C8 H8 125.9 ?
C8 C9 C10 108.2(2) ?
C8 C9 Fe1 69.78(12) ?
C10 C9 Fe1 70.12(11) ?
C8 C9 H9 125.9 ?
C10 C9 H9 125.9 ?
Fe1 C9 H9 125.8 ?
C6 C10 C9 108.5(2) ?
C6 C10 Fe1 69.77(11) ?
C9 C10 Fe1 69.84(11) ?
C6 C10 H10 125.7 ?
C9 C10 H10 125.7 ?
Fe1 C10 H10 126.2 ?
C12 C11 C1 176.28(19) y
C11 C12 C13 178.9(2) y
C12 C13 H13A 109.5 ?
C12 C13 H13B 109.5 ?
H13A C13 H13B 109.5 ?
C12 C13 H13C 109.5 ?
H13A C13 H13C 109.5 ?
H13B C13 H13C 109.5 ?
C22 C21 C25 107.61(18) ?
C22 C21 C31 125.93(18) y
C25 C21 C31 126.5(2) y
C22 C21 Fe2 69.19(11) ?
C25 C21 Fe2 69.24(11) ?
C31 C21 Fe2 127.16(13) ?
C23 C22 C21 107.79(19) ?
C23 C22 Fe2 69.63(12) ?
C21 C22 Fe2 69.92(11) ?
C23 C22 H22 126.1 ?
C21 C22 H22 126.1 ?
Fe2 C22 H22 125.9 ?
C24 C23 C22 108.45(19) ?
C24 C23 Fe2 70.04(12) ?
C22 C23 Fe2 69.61(11) ?
C24 C23 H23 125.8 ?
C22 C23 H23 125.8 ?
Fe2 C23 H23 126.1 ?
C23 C24 C25 108.30(19) ?
C23 C24 Fe2 69.53(12) ?
C25 C24 Fe2 69.49(11) ?
C23 C24 H24 125.9 ?
C25 C24 H24 125.9 ?
Fe2 C24 H24 126.7 ?
C24 C25 C21 107.84(19) ?
C24 C25 Fe2 69.86(12) ?
C21 C25 Fe2 69.82(11) ?
C24 C25 H25 126.1 ?
C21 C25 H25 126.1 ?
Fe2 C25 H25 125.8 ?
C30 C26 C27 107.6(3) ?
C30 C26 Fe2 70.48(14) ?
C27 C26 Fe2 69.45(15) ?
C30 C26 H26 126.2 ?
C27 C26 H26 126.2 ?
Fe2 C26 H26 125.5 ?
C28 C27 C26 106.3(3) ?
C28 C27 Fe2 69.44(17) ?
C26 C27 Fe2 69.97(16) ?
C28 C27 H27 126.8 ?
C26 C27 H27 126.8 ?
Fe2 C27 H27 125.3 ?
C29 C28 C27 108.6(3) ?
C29 C28 Fe2 70.99(17) ?
C27 C28 Fe2 69.86(18) ?
C29 C28 H28 125.7 ?
C27 C28 H28 125.7 ?
Fe2 C28 H28 125.1 ?
C28 C29 C30 109.0(3) ?
C28 C29 Fe2 70.04(19) ?
C30 C29 Fe2 70.58(15) ?
C28 C29 H29 125.5 ?
C30 C29 H29 125.5 ?
Fe2 C29 H29 125.5 ?
C29 C30 C26 108.4(3) ?
C29 C30 Fe2 69.94(16) ?
C26 C30 Fe2 69.88(14) ?
C29 C30 H30 125.8 ?
C26 C30 H30 125.8 ?
Fe2 C30 H30 126.0 ?
C32 C31 C21 177.5(2) y
C31 C32 C33 178.9(2) y
C32 C33 H33A 109.5 ?
C32 C33 H33B 109.5 ?
H33A C33 H33B 109.5 ?
C32 C33 H33C 109.5 ?
H33A C33 H33C 109.5 ?
H33B C33 H33C 109.5 ?
C7 Fe1 C8 40.96(10) ?
C7 Fe1 C6 40.37(10) ?
C8 Fe1 C6 68.01(10) ?
C7 Fe1 C4 162.56(11) ?
C8 Fe1 C4 124.72(11) ?
C6 Fe1 C4 155.08(10) ?
C7 Fe1 C5 155.69(10) ?
C8 Fe1 C5 161.98(11) ?
C6 Fe1 C5 121.18(10) ?
C4 Fe1 C5 40.62(9) ?
C7 Fe1 C9 67.95(10) ?
C8 Fe1 C9 40.04(10) ?
C6 Fe1 C9 67.52(9) ?
C4 Fe1 C9 107.28(9) ?
C5 Fe1 C9 125.72(9) ?
C7 Fe1 C3 125.93(10) ?
C8 Fe1 C3 106.97(10) ?
C6 Fe1 C3 163.88(10) ?
C4 Fe1 C3 40.37(9) ?
C5 Fe1 C3 68.33(9) ?
C9 Fe1 C3 119.24(9) ?
C7 Fe1 C2 108.22(9) ?
C8 Fe1 C2 120.00(9) ?
C6 Fe1 C2 127.27(8) ?
C4 Fe1 C2 68.25(8) ?
C5 Fe1 C2 68.57(8) ?
C9 Fe1 C2 154.00(9) ?
C3 Fe1 C2 40.69(8) ?
C7 Fe1 C10 67.53(9) ?
C8 Fe1 C10 67.40(9) ?
C6 Fe1 C10 39.91(9) ?
C4 Fe1 C10 120.39(9) ?
C5 Fe1 C10 108.72(9) ?
C9 Fe1 C10 40.04(9) ?
C3 Fe1 C10 154.00(9) ?
C2 Fe1 C10 164.43(8) ?
C7 Fe1 C1 120.92(9) ?
C8 Fe1 C1 155.47(10) ?
C6 Fe1 C1 109.29(8) ?
C4 Fe1 C1 68.38(8) ?
C5 Fe1 C1 40.79(8) ?
C9 Fe1 C1 163.52(9) ?
C3 Fe1 C1 68.49(8) ?
C2 Fe1 C1 40.82(7) ?
C10 Fe1 C1 127.22(8) ?
C28 Fe2 C27 40.71(17) ?
C28 Fe2 C29 38.97(16) ?
C27 Fe2 C29 67.06(15) ?
C28 Fe2 C26 67.53(14) ?
C27 Fe2 C26 40.58(15) ?
C29 Fe2 C26 66.74(12) ?
C28 Fe2 C30 66.31(14) ?
C27 Fe2 C30 67.21(13) ?
C29 Fe2 C30 39.48(13) ?
C26 Fe2 C30 39.64(13) ?
C28 Fe2 C22 124.92(16) ?
C27 Fe2 C22 107.69(12) ?
C29 Fe2 C22 160.57(14) ?
C26 Fe2 C22 122.40(11) ?
C30 Fe2 C22 157.83(11) ?
C28 Fe2 C23 107.19(12) ?
C27 Fe2 C23 120.61(14) ?
C29 Fe2 C23 124.23(12) ?
C26 Fe2 C23 156.88(14) ?
C30 Fe2 C23 160.82(12) ?
C22 Fe2 C23 40.75(9) ?
C28 Fe2 C25 154.95(18) ?
C27 Fe2 C25 162.91(18) ?
C29 Fe2 C25 121.73(14) ?
C26 Fe2 C25 126.05(12) ?
C30 Fe2 C25 109.29(10) ?
C22 Fe2 C25 68.85(9) ?
C23 Fe2 C25 68.44(9) ?
C28 Fe2 C24 120.03(15) ?
C27 Fe2 C24 155.21(17) ?
C29 Fe2 C24 107.97(11) ?
C26 Fe2 C24 162.06(14) ?
C30 Fe2 C24 125.48(12) ?
C22 Fe2 C24 68.44(9) ?
C23 Fe2 C24 40.43(9) ?
C25 Fe2 C24 40.64(8) ?
C28 Fe2 C21 162.50(18) ?
C27 Fe2 C21 125.65(15) ?
C29 Fe2 C21 157.34(15) ?
C26 Fe2 C21 109.37(9) ?
C30 Fe2 C21 123.14(10) ?
C22 Fe2 C21 40.88(8) ?
C23 Fe2 C21 68.50(8) ?
C25 Fe2 C21 40.94(8) ?
C24 Fe2 C21 68.45(8) ?

loop_
_geom_bond_atom_site_label_1
_geom_bond_atom_site_label_2
_geom_bond_distance
_geom_bond_publ_flag
C1 C5 1.425(3) ?
C1 C2 1.427(3) ?
C1 C11 1.429(3) y
C1 Fe1 2.0510(17) ?
C2 C3 1.417(3) ?
C2 Fe1 2.0393(17) ?
C2 H2 0.9300 ?
C3 C4 1.406(3) ?
C3 Fe1 2.0377(19) ?
C3 H3 0.9300 ?
C4 C5 1.414(3) ?
C4 Fe1 2.037(2) ?
C4 H4 0.9300 ?
C5 Fe1 2.037(2) ?
C5 H5 0.9300 ?
C6 C10 1.391(3) ?
C6 C7 1.402(3) ?
C6 Fe1 2.0340(19) ?
C6 H6 0.9300 ?
C7 C8 1.421(4) ?
C7 Fe1 2.028(2) ?
C7 H7 0.9300 ?
C8 C9 1.393(3) ?
C8 Fe1 2.032(2) ?
C8 H8 0.9300 ?
C9 C10 1.396(3) ?
C9 Fe1 2.037(2) ?
C9 H9 0.9300 ?
C10 Fe1 2.0411(19) ?
C10 H10 0.9300 ?
C11 C12 1.184(3) y
C12 C13 1.464(3) y
C13 H13A 0.9600 ?
C13 H13B 0.9600 ?
C13 H13C 0.9600 ?
C21 C22 1.423(3) ?
C21 C25 1.425(3) ?
C21 C31 1.427(3) y
C21 Fe2 2.0414(18) ?
C22 C23 1.415(3) ?
C22 Fe2 2.0318(19) ?
C22 H22 0.9300 ?
C23 C24 1.406(3) ?
C23 Fe2 2.0320(19) ?
C23 H23 0.9300 ?
C24 C25 1.414(3) ?
C24 Fe2 2.039(2) ?
C24 H24 0.9300 ?
C25 Fe2 2.0337(19) ?
C25 H25 0.9300 ?
C26 C30 1.371(4) ?
C26 C27 1.398(5) ?
C26 Fe2 2.018(2) ?
C26 H26 0.9300 ?
C27 C28 1.397(6) ?
C27 Fe2 2.011(3) ?
C27 H27 0.9300 ?
C28 C29 1.342(5) ?
C28 Fe2 2.006(3) ?
C28 H28 0.9300 ?
C29 C30 1.366(4) ?
C29 Fe2 2.018(3) ?
C29 H29 0.9300 ?
C30 Fe2 2.026(2) ?
C30 H30 0.9300 ?
C31 C32 1.182(3) y
C32 C33 1.461(3) y
C33 H33A 0.9600 ?
C33 H33B 0.9600 ?
C33 H33C 0.9600 ?

loop_
_geom_hbond_atom_site_label_D
_geom_hbond_atom_site_label_H
_geom_hbond_atom_site_label_A
_geom_hbond_site_symmetry_A
_geom_hbond_distance_DH
_geom_hbond_distance_HA
_geom_hbond_distance_DA
_geom_hbond_angle_DHA
C9 H9 Cg2 2_666 0.93 3.101 3.874(2) 141.61
C29 H29 Cg1 2_656 0.93 3.121 3.889(3) 141.21

loop_
_geom_torsion_atom_site_label_1
_geom_torsion_atom_site_label_2
_geom_torsion_atom_site_label_3
_geom_torsion_atom_site_label_4
_geom_torsion
_geom_torsion_publ_flag
C5 C1 C2 C3 -0.70(19) ?
C11 C1 C2 C3 177.69(17) y
Fe1 C1 C2 C3 -59.46(12) ?
C5 C1 C2 Fe1 58.76(12) ?
C11 C1 C2 Fe1 -122.85(17) ?
C1 C2 C3 C4 0.3(2) ?
Fe1 C2 C3 C4 -59.39(14) ?
C1 C2 C3 Fe1 59.73(12) ?
C2 C3 C4 C5 0.1(2) ?
Fe1 C3 C4 C5 -59.20(14) ?
C2 C3 C4 Fe1 59.35(13) ?
C3 C4 C5 C1 -0.6(2) ?
Fe1 C4 C5 C1 -59.87(13) ?
C3 C4 C5 Fe1 59.29(14) ?
C2 C1 C5 C4 0.8(2) ?
C11 C1 C5 C4 -177.60(17) ?
Fe1 C1 C5 C4 59.58(14) ?
C2 C1 C5 Fe1 -58.79(12) ?
C11 C1 C5 Fe1 122.81(17) ?
C10 C6 C7 C8 0.0(2) ?
Fe1 C6 C7 C8 59.95(14) ?
C10 C6 C7 Fe1 -59.97(14) ?
C6 C7 C8 C9 -0.2(2) ?
Fe1 C7 C8 C9 59.98(15) ?
C6 C7 C8 Fe1 -60.17(14) ?
C7 C8 C9 C10 0.3(2) ?
Fe1 C8 C9 C10 59.81(15) ?
C7 C8 C9 Fe1 -59.46(14) ?
C7 C6 C10 C9 0.2(2) ?
Fe1 C6 C10 C9 -59.28(14) ?
C7 C6 C10 Fe1 59.52(14) ?
C8 C9 C10 C6 -0.4(2) ?
Fe1 C9 C10 C6 59.23(14) ?
C8 C9 C10 Fe1 -59.60(15) ?
C25 C21 C22 C23 0.8(2) ?
C31 C21 C22 C23 -178.92(18) y
Fe2 C21 C22 C23 59.57(14) ?
C25 C21 C22 Fe2 -58.77(13) ?
C31 C21 C22 Fe2 121.51(18) ?
C21 C22 C23 C24 -0.3(2) ?
Fe2 C22 C23 C24 59.48(15) ?
C21 C22 C23 Fe2 -59.75(13) ?
C22 C23 C24 C25 -0.4(2) ?
Fe2 C23 C24 C25 58.85(14) ?
C22 C23 C24 Fe2 -59.21(14) ?
C23 C24 C25 C21 0.9(2) ?
Fe2 C24 C25 C21 59.74(13) ?
C23 C24 C25 Fe2 -58.88(15) ?
C22 C21 C25 C24 -1.0(2) ?
C31 C21 C25 C24 178.69(17) ?
Fe2 C21 C25 C24 -59.76(14) ?
C22 C21 C25 Fe2 58.74(13) ?
C31 C21 C25 Fe2 -121.54(18) ?
C30 C26 C27 C28 0.2(3) ?
Fe2 C26 C27 C28 -60.26(19) ?
C30 C26 C27 Fe2 60.43(18) ?
C26 C27 C28 C29 -0.1(3) ?
Fe2 C27 C28 C29 -60.7(2) ?
C26 C27 C28 Fe2 60.60(19) ?
C27 C28 C29 C30 -0.1(3) ?
Fe2 C28 C29 C30 -60.0(2) ?
C27 C28 C29 Fe2 60.0(2) ?
C28 C29 C30 C26 0.2(3) ?
Fe2 C29 C30 C26 -59.50(18) ?
C28 C29 C30 Fe2 59.7(2) ?
C27 C26 C30 C29 -0.2(3) ?
Fe2 C26 C30 C29 59.54(18) ?
C27 C26 C30 Fe2 -59.78(18) ?
C6 C7 Fe1 C8 118.25(19) ?
C8 C7 Fe1 C6 -118.25(19) ?
C6 C7 Fe1 C4 158.0(3) ?
C8 C7 Fe1 C4 39.8(4) ?
C6 C7 Fe1 C5 -48.5(3) ?
C8 C7 Fe1 C5 -166.78(19) ?
C6 C7 Fe1 C9 80.77(14) ?
C8 C7 Fe1 C9 -37.49(14) ?
C6 C7 Fe1 C3 -168.31(12) ?
C8 C7 Fe1 C3 73.44(16) ?
C6 C7 Fe1 C2 -126.67(13) ?
C8 C7 Fe1 C2 115.08(14) ?
C6 C7 Fe1 C10 37.34(13) ?
C8 C7 Fe1 C10 -80.91(15) ?
C6 C7 Fe1 C1 -83.68(14) ?
C8 C7 Fe1 C1 158.07(13) ?
C9 C8 Fe1 C7 -118.7(2) ?
C9 C8 Fe1 C6 -80.76(15) ?
C7 C8 Fe1 C6 37.97(14) ?
C9 C8 Fe1 C4 74.76(17) ?
C7 C8 Fe1 C4 -166.51(14) ?
C9 C8 Fe1 C5 43.6(3) ?
C7 C8 Fe1 C5 162.3(3) ?
C7 C8 Fe1 C9 118.7(2) ?
C9 C8 Fe1 C3 115.50(14) ?
C7 C8 Fe1 C3 -125.76(14) ?
C9 C8 Fe1 C2 157.84(13) ?
C7 C8 Fe1 C2 -83.43(15) ?
C9 C8 Fe1 C10 -37.47(14) ?
C7 C8 Fe1 C10 81.26(15) ?
C9 C8 Fe1 C1 -169.24(17) ?
C7 C8 Fe1 C1 -50.5(3) ?
C10 C6 Fe1 C7 119.12(19) ?
C10 C6 Fe1 C8 80.61(15) ?
C7 C6 Fe1 C8 -38.51(14) ?
C10 C6 Fe1 C4 -45.5(3) ?
C7 C6 Fe1 C4 -164.6(2) ?
C10 C6 Fe1 C5 -82.02(15) ?
C7 C6 Fe1 C5 158.86(13) ?
C10 C6 Fe1 C9 37.20(14) ?
C7 C6 Fe1 C9 -81.92(15) ?
C10 C6 Fe1 C3 155.3(3) ?
C7 C6 Fe1 C3 36.2(4) ?
C10 C6 Fe1 C2 -167.65(12) ?
C7 C6 Fe1 C2 73.23(16) ?
C7 C6 Fe1 C10 -119.12(19) ?
C10 C6 Fe1 C1 -125.48(13) ?
C7 C6 Fe1 C1 115.40(14) ?
C3 C4 Fe1 C7 43.9(3) ?
C5 C4 Fe1 C7 163.6(3) ?
C3 C4 Fe1 C8 74.53(15) ?
C5 C4 Fe1 C8 -165.75(13) ?
C3 C4 Fe1 C6 -171.24(18) ?
C5 C4 Fe1 C6 -51.5(3) ?
C3 C4 Fe1 C5 -119.72(18) ?
C3 C4 Fe1 C9 115.07(14) ?
C5 C4 Fe1 C9 -125.21(13) ?
C5 C4 Fe1 C3 119.72(18) ?
C3 C4 Fe1 C2 -37.71(12) ?
C5 C4 Fe1 C2 82.01(13) ?
C3 C4 Fe1 C10 156.74(12) ?
C5 C4 Fe1 C10 -83.54(14) ?
C3 C4 Fe1 C1 -81.80(13) ?
C5 C4 Fe1 C1 37.92(12) ?
C4 C5 Fe1 C7 -168.1(2) ?
C1 C5 Fe1 C7 -49.1(3) ?
C4 C5 Fe1 C8 40.9(3) ?
C1 C5 Fe1 C8 159.9(3) ?
C4 C5 Fe1 C6 157.32(13) ?
C1 C5 Fe1 C6 -83.67(14) ?
C1 C5 Fe1 C4 119.01(17) ?
C4 C5 Fe1 C9 73.94(16) ?
C1 C5 Fe1 C9 -167.04(11) ?
C4 C5 Fe1 C3 -37.25(13) ?
C1 C5 Fe1 C3 81.76(12) ?
C4 C5 Fe1 C2 -81.15(13) ?
C1 C5 Fe1 C2 37.86(11) ?
C4 C5 Fe1 C10 115.18(14) ?
C1 C5 Fe1 C10 -125.81(12) ?
C4 C5 Fe1 C1 -119.01(17) ?
C8 C9 Fe1 C7 38.33(15) ?
C10 C9 Fe1 C7 -80.86(15) ?
C10 C9 Fe1 C8 -119.2(2) ?
C8 C9 Fe1 C6 82.11(16) ?
C10 C9 Fe1 C6 -37.08(14) ?
C8 C9 Fe1 C4 -123.85(16) ?
C10 C9 Fe1 C4 116.96(15) ?
C8 C9 Fe1 C5 -164.78(14) ?
C10 C9 Fe1 C5 76.03(16) ?
C8 C9 Fe1 C3 -81.59(17) ?
C10 C9 Fe1 C3 159.21(14) ?
C8 C9 Fe1 C2 -48.2(3) ?
C10 C9 Fe1 C2 -167.36(17) ?
C8 C9 Fe1 C10 119.2(2) ?
C8 C9 Fe1 C1 164.1(3) ?
C10 C9 Fe1 C1 44.9(3) ?
C4 C3 Fe1 C7 -165.14(14) ?
C2 C3 Fe1 C7 75.48(16) ?
C4 C3 Fe1 C8 -124.08(14) ?
C2 C3 Fe1 C8 116.55(14) ?
C4 C3 Fe1 C6 166.6(3) ?
C2 C3 Fe1 C6 47.3(4) ?
C2 C3 Fe1 C4 -119.37(19) ?
C4 C3 Fe1 C5 37.47(13) ?
C2 C3 Fe1 C5 -81.90(13) ?
C4 C3 Fe1 C9 -82.37(16) ?
C2 C3 Fe1 C9 158.26(13) ?
C4 C3 Fe1 C2 119.37(19) ?
C4 C3 Fe1 C10 -51.0(3) ?
C2 C3 Fe1 C10 -170.36(18) ?
C4 C3 Fe1 C1 81.49(14) ?
C2 C3 Fe1 C1 -37.88(12) ?
C3 C2 Fe1 C7 -124.39(15) ?
C1 C2 Fe1 C7 116.53(13) ?
C3 C2 Fe1 C8 -81.11(16) ?
C1 C2 Fe1 C8 159.81(13) ?
C3 C2 Fe1 C6 -165.15(14) ?
C1 C2 Fe1 C6 75.77(15) ?
C3 C2 Fe1 C4 37.43(14) ?
C1 C2 Fe1 C4 -81.66(13) ?
C3 C2 Fe1 C5 81.26(14) ?
C1 C2 Fe1 C5 -37.83(11) ?
C3 C2 Fe1 C9 -47.5(3) ?
C1 C2 Fe1 C9 -166.59(18) ?
C1 C2 Fe1 C3 -119.09(17) ?
C3 C2 Fe1 C10 164.1(3) ?
C1 C2 Fe1 C10 45.0(3) ?
C3 C2 Fe1 C1 119.09(17) ?
C6 C10 Fe1 C7 -37.76(14) ?
C9 C10 Fe1 C7 81.98(16) ?
C6 C10 Fe1 C8 -82.27(16) ?
C9 C10 Fe1 C8 37.47(15) ?
C9 C10 Fe1 C6 119.7(2) ?
C6 C10 Fe1 C4 159.63(14) ?
C9 C10 Fe1 C4 -80.64(16) ?
C6 C10 Fe1 C5 116.55(14) ?
C9 C10 Fe1 C5 -123.71(14) ?
C6 C10 Fe1 C9 -119.7(2) ?
C6 C10 Fe1 C3 -164.7(2) ?
C9 C10 Fe1 C3 -44.9(3) ?
C6 C10 Fe1 C2 39.3(4) ?
C9 C10 Fe1 C2 159.1(3) ?
C6 C10 Fe1 C1 74.84(16) ?
C9 C10 Fe1 C1 -165.42(13) ?
C5 C1 Fe1 C7 158.73(13) ?
C2 C1 Fe1 C7 -82.19(14) ?
C11 C1 Fe1 C7 38.2(2) ?
C5 C1 Fe1 C8 -165.1(2) ?
C2 C1 Fe1 C8 -46.1(2) ?
C11 C1 Fe1 C8 74.4(3) ?
C5 C1 Fe1 C6 115.72(14) ?
C2 C1 Fe1 C6 -125.19(12) ?
C11 C1 Fe1 C6 -4.8(2) ?
C5 C1 Fe1 C4 -37.76(13) ?
C2 C1 Fe1 C4 81.32(13) ?
C11 C1 Fe1 C4 -158.3(2) ?
C2 C1 Fe1 C5 119.09(16) ?
C11 C1 Fe1 C5 -120.5(2) ?
C5 C1 Fe1 C9 39.9(3) ?
C2 C1 Fe1 C9 159.0(3) ?
C11 C1 Fe1 C9 -80.6(3) ?
C5 C1 Fe1 C3 -81.32(13) ?
C2 C1 Fe1 C3 37.76(12) ?
C11 C1 Fe1 C3 158.2(2) ?
C5 C1 Fe1 C2 -119.09(16) ?
C11 C1 Fe1 C2 120.4(2) ?
C5 C1 Fe1 C10 74.72(15) ?
C2 C1 Fe1 C10 -166.20(12) ?
C11 C1 Fe1 C10 -45.8(2) ?
C29 C28 Fe2 C27 119.1(3) ?
C27 C28 Fe2 C29 -119.1(3) ?
C29 C28 Fe2 C26 80.3(2) ?
C27 C28 Fe2 C26 -38.8(2) ?
C29 C28 Fe2 C30 37.1(2) ?
C27 C28 Fe2 C30 -82.0(2) ?
C29 C28 Fe2 C22 -164.95(17) ?
C27 C28 Fe2 C22 75.9(2) ?
C29 C28 Fe2 C23 -123.6(2) ?
C27 C28 Fe2 C23 117.2(2) ?
C29 C28 Fe2 C25 -47.9(4) ?
C27 C28 Fe2 C25 -167.0(2) ?
C29 C28 Fe2 C24 -81.5(2) ?
C27 C28 Fe2 C24 159.4(2) ?
C29 C28 Fe2 C21 163.5(3) ?
C27 C28 Fe2 C21 44.4(5) ?
C26 C27 Fe2 C28 -117.1(3) ?
C28 C27 Fe2 C29 36.6(2) ?
C26 C27 Fe2 C29 -80.5(2) ?
C28 C27 Fe2 C26 117.1(3) ?
C28 C27 Fe2 C30 79.6(2) ?
C26 C27 Fe2 C30 -37.49(18) ?
C28 C27 Fe2 C22 -123.4(2) ?
C26 C27 Fe2 C22 119.48(19) ?
C28 C27 Fe2 C23 -80.7(3) ?
C26 C27 Fe2 C23 162.16(17) ?
C28 C27 Fe2 C25 161.2(4) ?
C26 C27 Fe2 C25 44.0(5) ?
C28 C27 Fe2 C24 -46.6(4) ?
C26 C27 Fe2 C24 -163.8(2) ?
C28 C27 Fe2 C21 -165.0(2) ?
C26 C27 Fe2 C21 77.9(2) ?
C30 C29 Fe2 C28 119.7(3) ?
C28 C29 Fe2 C27 -38.2(2) ?
C30 C29 Fe2 C27 81.5(2) ?
C28 C29 Fe2 C26 -82.5(2) ?
C30 C29 Fe2 C26 37.2(2) ?
C28 C29 Fe2 C30 -119.7(3) ?
C28 C29 Fe2 C22 39.8(4) ?
C30 C29 Fe2 C22 159.5(3) ?
C28 C29 Fe2 C23 74.2(3) ?
C30 C29 Fe2 C23 -166.11(18) ?
C28 C29 Fe2 C25 158.3(2) ?
C30 C29 Fe2 C25 -82.0(2) ?
C28 C29 Fe2 C24 115.8(2) ?
C30 C29 Fe2 C24 -124.5(2) ?
C28 C29 Fe2 C21 -167.2(3) ?
C30 C29 Fe2 C21 -47.5(4) ?
C30 C26 Fe2 C28 -79.5(2) ?
C27 C26 Fe2 C28 38.9(2) ?
C30 C26 Fe2 C27 -118.4(3) ?
C30 C26 Fe2 C29 -37.1(2) ?
C27 C26 Fe2 C29 81.4(3) ?
C27 C26 Fe2 C30 118.4(3) ?
C30 C26 Fe2 C22 162.39(16) ?
C27 C26 Fe2 C22 -79.2(2) ?
C30 C26 Fe2 C23 -160.6(2) ?
C27 C26 Fe2 C23 -42.2(4) ?
C30 C26 Fe2 C25 76.2(2) ?
C27 C26 Fe2 C25 -165.4(2) ?
C30 C26 Fe2 C24 39.2(4) ?
C27 C26 Fe2 C24 157.6(3) ?
C30 C26 Fe2 C21 118.95(18) ?
C27 C26 Fe2 C21 -122.6(2) ?
C29 C30 Fe2 C28 -36.6(2) ?
C26 C30 Fe2 C28 82.8(2) ?
C29 C30 Fe2 C27 -81.1(3) ?
C26 C30 Fe2 C27 38.4(2) ?
C26 C30 Fe2 C29 119.5(3) ?
C29 C30 Fe2 C26 -119.5(3) ?
C29 C30 Fe2 C22 -162.0(3) ?
C26 C30 Fe2 C22 -42.6(4) ?
C29 C30 Fe2 C23 37.2(4) ?
C26 C30 Fe2 C23 156.6(3) ?
C29 C30 Fe2 C25 116.8(2) ?
C26 C30 Fe2 C25 -123.70(19) ?
C29 C30 Fe2 C24 74.4(2) ?
C26 C30 Fe2 C24 -166.16(18) ?
C29 C30 Fe2 C21 160.2(2) ?
C26 C30 Fe2 C21 -80.4(2) ?
C23 C22 Fe2 C28 75.0(2) ?
C21 C22 Fe2 C28 -166.09(19) ?
C23 C22 Fe2 C27 116.7(2) ?
C21 C22 Fe2 C27 -124.5(2) ?
C23 C22 Fe2 C29 45.6(4) ?
C21 C22 Fe2 C29 164.5(3) ?
C23 C22 Fe2 C26 158.78(17) ?
C21 C22 Fe2 C26 -82.36(18) ?
C23 C22 Fe2 C30 -170.5(3) ?
C21 C22 Fe2 C30 -51.6(3) ?
C21 C22 Fe2 C23 118.86(18) ?
C23 C22 Fe2 C25 -81.10(14) ?
C21 C22 Fe2 C25 37.76(11) ?
C23 C22 Fe2 C24 -37.31(14) ?
C21 C22 Fe2 C24 81.55(13) ?
C23 C22 Fe2 C21 -118.86(18) ?
C24 C23 Fe2 C28 116.4(2) ?
C22 C23 Fe2 C28 -124.0(2) ?
C24 C23 Fe2 C27 158.8(2) ?
C22 C23 Fe2 C27 -81.6(2) ?
C24 C23 Fe2 C29 77.1(2) ?
C22 C23 Fe2 C29 -163.28(19) ?
C24 C23 Fe2 C26 -170.7(2) ?
C22 C23 Fe2 C26 -51.1(3) ?
C24 C23 Fe2 C30 49.4(4) ?
C22 C23 Fe2 C30 169.0(3) ?
C24 C23 Fe2 C22 -119.6(2) ?
C24 C23 Fe2 C25 -37.42(13) ?
C22 C23 Fe2 C25 82.19(14) ?
C22 C23 Fe2 C24 119.6(2) ?
C24 C23 Fe2 C21 -81.58(14) ?
C22 C23 Fe2 C21 38.03(13) ?
C24 C25 Fe2 C28 -47.3(3) ?
C21 C25 Fe2 C28 -166.2(3) ?
C24 C25 Fe2 C27 162.5(4) ?
C21 C25 Fe2 C27 43.7(4) ?
C24 C25 Fe2 C29 -80.60(18) ?
C21 C25 Fe2 C29 160.55(15) ?
C24 C25 Fe2 C26 -163.47(16) ?
C21 C25 Fe2 C26 77.69(17) ?
C24 C25 Fe2 C30 -122.44(16) ?
C21 C25 Fe2 C30 118.72(15) ?
C24 C25 Fe2 C22 81.13(14) ?
C21 C25 Fe2 C22 -37.71(12) ?
C24 C25 Fe2 C23 37.22(13) ?
C21 C25 Fe2 C23 -81.62(13) ?
C21 C25 Fe2 C24 -118.84(18) ?
C24 C25 Fe2 C21 118.84(18) ?
C23 C24 Fe2 C28 -81.2(2) ?
C25 C24 Fe2 C28 158.9(2) ?
C23 C24 Fe2 C27 -48.0(3) ?
C25 C24 Fe2 C27 -167.9(3) ?
C23 C24 Fe2 C29 -122.09(19) ?
C25 C24 Fe2 C29 118.09(18) ?
C23 C24 Fe2 C26 168.2(3) ?
C25 C24 Fe2 C26 48.3(4) ?
C23 C24 Fe2 C30 -162.15(15) ?
C25 C24 Fe2 C30 78.02(17) ?
C23 C24 Fe2 C22 37.61(13) ?
C25 C24 Fe2 C22 -82.22(14) ?
C25 C24 Fe2 C23 -119.82(19) ?
C23 C24 Fe2 C25 119.82(19) ?
C23 C24 Fe2 C21 81.72(14) ?
C25 C24 Fe2 C21 -38.10(13) ?
C22 C21 Fe2 C28 41.0(4) ?
C25 C21 Fe2 C28 160.3(4) ?
C31 C21 Fe2 C28 -79.0(4) ?
C22 C21 Fe2 C27 75.1(2) ?
C25 C21 Fe2 C27 -165.54(19) ?
C31 C21 Fe2 C27 -44.9(3) ?
C22 C21 Fe2 C29 -166.7(2) ?
C25 C21 Fe2 C29 -47.3(3) ?
C31 C21 Fe2 C29 73.4(3) ?
C22 C21 Fe2 C26 117.50(17) ?
C25 C21 Fe2 C26 -123.15(17) ?
C31 C21 Fe2 C26 -2.5(2) ?
C22 C21 Fe2 C30 159.31(15) ?
C25 C21 Fe2 C30 -81.33(16) ?
C31 C21 Fe2 C30 39.3(2) ?
C25 C21 Fe2 C22 119.35(16) ?
C31 C21 Fe2 C22 -120.0(2) ?
C22 C21 Fe2 C23 -37.91(12) ?
C25 C21 Fe2 C23 81.44(13) ?
C31 C21 Fe2 C23 -157.9(2) ?
C22 C21 Fe2 C25 -119.35(16) ?
C31 C21 Fe2 C25 120.7(2) ?
C22 C21 Fe2 C24 -81.52(13) ?
C25 C21 Fe2 C24 37.84(12) ?
C31 C21 Fe2 C24 158.5(2) ?
